data_1571890
loop_
_publ_author_name
'Trouv&#xe9;, Jonathan'
'Delahaye, Vanessa'
'Tomasini, Michele'
'Rajeshwaran, Purushothaman'
'Roisnel, Thierry'
'Poater, Albert'
'Gramage-Doria, Rafael'

_publ_section_title
;
 Repurposing a supramolecular iridium catalyst <i>via</i> secondary
 Zn&#x22ef;O[double bond, length as m-dash]C weak interactions between the
 ligand and substrate leads to <i>ortho</i>-selective C(sp<sup>2</sup>)-H
 borylation of benzamides with unusual kinetics.
;
_journal_issue 30
_journal_name_full 'Chemical science'
_journal_page_first 11794
_journal_page_last 11806
_journal_paper_doi 10.1039/d4sc01515k
_journal_volume 15
_journal_year 2024
_chemical_compound_source 'synthesis as described'
_chemical_formula_moiety 'C47 H35 N5 O Zn, C H2 Cl2'
_chemical_formula_sum 'C48 H37 Cl2 N5 O Zn'
_chemical_formula_weight 836.09
_space_group_crystal_system triclinic
_space_group_IT_number 2
_space_group_name_Hall '-P 1'
_space_group_name_H-M_alt 'P -1'
_atom_sites_solution_hydrogens geom
_atom_sites_solution_primary dual
_atom_sites_solution_secondary difmap
_audit_update_record
;
2022-10-28 deposited with the CCDC.	2024-06-11 downloaded from the CCDC.
;
_cell_angle_alpha 98.996(2)
_cell_angle_beta 94.719(2)
_cell_angle_gamma 103.136(2)
_cell_formula_units_Z 2
_cell_length_a 11.1934(5)
_cell_length_b 12.5189(6)
_cell_length_c 14.5833(6)
_cell_measurement_reflns_used 8431
_cell_measurement_temperature 150(2)
_cell_measurement_theta_max 27.40
_cell_measurement_theta_min 2.21
_cell_measurement_wavelength 0.71073
_cell_volume 1950.79(15)
_computing_cell_refinement 'Bruker APEX2 (Bruker, 2014)'
_computing_data_collection 'Bruker APEX2 (Bruker, 2014)'
_computing_data_reduction 'Bruker APEX2 (Bruker, 2014)'
_computing_molecular_graphics
;
   'SXGRAPH (L. Farrugia, 1999), Mercury (CSD, 2020)'
;
_computing_publication_material 'CRYSCALC (T. Roisnel, local program, 2021)'
_computing_structure_refinement 'SHELXL-2018_3 (Sheldrick, 2018)'
_computing_structure_solution 'SHELXT (Sheldrick, 2015)'
_diffrn_ambient_temperature 150(2)
_diffrn_detector 'CCD plate'
_diffrn_detector_area_resol_mean 8.33
_diffrn_measured_fraction_theta_full 0.997
_diffrn_measured_fraction_theta_max 0.992
_diffrn_measurement_device_type 'APEXII, Bruker-AXS'
_diffrn_measurement_method 'CCD rotation images, thin slices'
_diffrn_orient_matrix_UB_11 -0.0138416
_diffrn_orient_matrix_UB_12 -0.0760933
_diffrn_orient_matrix_UB_13 0.0164917
_diffrn_orient_matrix_UB_21 0.0742266
_diffrn_orient_matrix_UB_22 0.0265439
_diffrn_orient_matrix_UB_23 0.0481889
_diffrn_orient_matrix_UB_31 -0.0533200
_diffrn_orient_matrix_UB_32 0.0214392
_diffrn_orient_matrix_UB_33 0.0479499
_diffrn_radiation_monochromator graphite
_diffrn_radiation_probe x-ray
_diffrn_radiation_source 'fine-focus sealed tube'
_diffrn_radiation_type MoK\a
_diffrn_radiation_wavelength 0.71073
_diffrn_reflns_av_R_equivalents 0.0296
_diffrn_reflns_av_unetI/netI 0.0405
_diffrn_reflns_limit_h_max 14
_diffrn_reflns_limit_h_min -12
_diffrn_reflns_limit_k_max 16
_diffrn_reflns_limit_k_min -16
_diffrn_reflns_limit_l_max 16
_diffrn_reflns_limit_l_min -18
_diffrn_reflns_number 21751
_diffrn_reflns_theta_full 25.242
_diffrn_reflns_theta_max 27.543
_diffrn_reflns_theta_min 2.406
_diffrn_source_current 30.
_diffrn_source_power 1500.0
_diffrn_source_voltage 50.
_exptl_absorpt_coefficient_mu 0.812
_exptl_absorpt_correction_T_max 0.843
_exptl_absorpt_correction_T_min 0.795
_exptl_absorpt_correction_type multi-scan
_exptl_absorpt_process_details
;
  [Sheldrick, G.M. (2014). SADABS Bruker AXS Inc., Madison, Wisconsin, USA]
;
_exptl_crystal_colour red
_exptl_crystal_density_diffrn 1.423
_exptl_crystal_description block
_exptl_crystal_F_000 864
_exptl_crystal_size_max 0.370
_exptl_crystal_size_mid 0.250
_exptl_crystal_size_min 0.210
_refine_diff_density_max 0.559
_refine_diff_density_min -0.536
_refine_diff_density_rms 0.061
_refine_ls_extinction_method none
_refine_ls_goodness_of_fit_ref 1.050
_refine_ls_hydrogen_treatment constr
_refine_ls_matrix_type full
_refine_ls_number_parameters 516
_refine_ls_number_reflns 8920
_refine_ls_number_restraints 6
_refine_ls_restrained_S_all 1.052
_refine_ls_R_factor_all 0.0462
_refine_ls_R_factor_gt 0.0371
_refine_ls_shift/su_max 0.016
_refine_ls_shift/su_mean 0.001
_refine_ls_structure_factor_coef Fsqd
_refine_ls_weighting_details 'w=1/[\s^2^(Fo^2^)+(0.0453P)^2^+0.6706P] where P=(Fo^2^+2Fc^2^)/3'
_refine_ls_weighting_scheme calc
_refine_ls_wR_factor_gt 0.0915
_refine_ls_wR_factor_ref 0.0961
_reflns_number_gt 7539
_reflns_number_total 8920
_reflns_threshold_expression >2sigma(I)
_cod_data_source_file d4sc01515k2.cif
_cod_data_source_block RG_GIA_022
_cod_depositor_comments 'Adding full bibliography for 1571890.cif.'
_cod_database_code 1571890

loop_
_space_group_symop_operation_xyz
'x, y, z'
'-x, -y, -z'

loop_
_atom_site_label
_atom_site_type_symbol
_atom_site_fract_x
_atom_site_fract_y
_atom_site_fract_z
_atom_site_U_iso_or_equiv
_atom_site_adp_type
_atom_site_occupancy
_atom_site_site_symmetry_order
_atom_site_calc_flag
_atom_site_refinement_flags_posn
_atom_site_refinement_flags_adp
_atom_site_refinement_flags_occupancy
_atom_site_disorder_assembly
_atom_site_disorder_group
Zn1 Zn 0.57107(2) 0.43779(2) 0.77875(2) 0.01674(7) Uani 1 1 d . . . . .
C1 C 0.69585(17) 0.25099(15) 0.70736(12) 0.0191(4) Uani 1 1 d . . . . .
C2 C 0.79887(17) 0.32579(16) 0.68562(13) 0.0196(4) Uani 1 1 d . . . . .
C3 C 0.82097(17) 0.44260(15) 0.70464(13) 0.0197(4) Uani 1 1 d . . . . .
C4 C 0.92894(17) 0.51834(16) 0.68374(14) 0.0238(4) Uani 1 1 d . . . . .
H4 H 0.995654 0.498429 0.654712 0.029 Uiso 1 1 calc R U . . .
C5 C 0.91730(17) 0.62311(16) 0.71327(14) 0.0230(4) Uani 1 1 d . . . . .
H5 H 0.974834 0.690554 0.709687 0.028 Uiso 1 1 calc R U . . .
C6 C 0.80132(16) 0.61304(15) 0.75110(12) 0.0188(4) Uani 1 1 d . . . . .
C7 C 0.75301(16) 0.70347(15) 0.78649(12) 0.0184(4) Uani 1 1 d . . . . .
C8 C 0.63993(16) 0.69421(15) 0.82282(12) 0.0185(4) Uani 1 1 d . . . . .
C9 C 0.58491(17) 0.78645(16) 0.84929(13) 0.0221(4) Uani 1 1 d . . . . .
H9 H 0.618511 0.862200 0.845355 0.027 Uiso 1 1 calc R U . . .
C10 C 0.47683(18) 0.74498(15) 0.88065(14) 0.0228(4) Uani 1 1 d . . . . .
H10 H 0.419875 0.785929 0.902605 0.027 Uiso 1 1 calc R U . . .
C11 C 0.46417(16) 0.62669(15) 0.87453(12) 0.0179(4) Uani 1 1 d . . . . .
C12 C 0.36455(16) 0.55246(15) 0.90142(12) 0.0185(4) Uani 1 1 d . . . . .
C13 C 0.35004(16) 0.43656(15) 0.89176(13) 0.0184(4) Uani 1 1 d . . . . .
C14 C 0.25372(17) 0.36269(16) 0.92728(14) 0.0229(4) Uani 1 1 d . . . . .
H14 H 0.192416 0.383626 0.962598 0.028 Uiso 1 1 calc R U . . .
C15 C 0.26691(17) 0.25799(16) 0.90093(14) 0.0229(4) Uani 1 1 d . . . . .
H15 H 0.216093 0.191405 0.913605 0.027 Uiso 1 1 calc R U . . .
C16 C 0.37290(16) 0.26651(15) 0.84987(13) 0.0188(4) Uani 1 1 d . . . . .
C17 C 0.41704(16) 0.17554(15) 0.80953(13) 0.0189(4) Uani 1 1 d . . . . .
C18 C 0.52275(17) 0.18307(15) 0.76331(13) 0.0191(4) Uani 1 1 d . . . . .
C19 C 0.57513(18) 0.09012(16) 0.73175(14) 0.0232(4) Uani 1 1 d . . . . .
H19 H 0.541466 0.014066 0.734658 0.028 Uiso 1 1 calc R U . . .
C20 C 0.68105(17) 0.13200(16) 0.69734(14) 0.0227(4) Uani 1 1 d . . . . .
H20 H 0.735583 0.090752 0.671398 0.027 Uiso 1 1 calc R U . . .
C21 C 0.89454(17) 0.27647(16) 0.64016(14) 0.0224(4) Uani 1 1 d . . . . .
C22 C 0.8691(2) 0.21689(19) 0.54946(15) 0.0314(5) Uani 1 1 d . . . . .
H22 H 0.790105 0.207181 0.515455 0.038 Uiso 1 1 calc R U . . .
C23 C 0.9578(2) 0.1711(2) 0.50757(17) 0.0411(6) Uani 1 1 d . . . . .
H23 H 0.939165 0.130087 0.445455 0.049 Uiso 1 1 calc R U . . .
C24 C 1.0725(2) 0.1855(2) 0.55641(17) 0.0404(6) Uani 1 1 d . . . . .
H24 H 1.133323 0.154809 0.527673 0.048 Uiso 1 1 calc R U . . .
C25 C 1.0995(2) 0.24402(19) 0.64663(18) 0.0363(5) Uani 1 1 d . . . . .
H25 H 1.178752 0.253468 0.680131 0.044 Uiso 1 1 calc R U . . .
C26 C 1.01050(18) 0.28952(17) 0.68895(15) 0.0263(4) Uani 1 1 d . . . . .
H26 H 1.029225 0.329599 0.751375 0.032 Uiso 1 1 calc R U . . .
C31 C 0.26494(16) 0.59927(15) 0.94256(13) 0.0187(4) Uani 1 1 d . . . . .
C32 C 0.29165(17) 0.67787(16) 1.02478(13) 0.0214(4) Uani 1 1 d . . . . .
H32 H 0.373931 0.702049 1.055380 0.026 Uiso 1 1 calc R U . . .
C33 C 0.19942(18) 0.72121(17) 1.06245(14) 0.0247(4) Uani 1 1 d . . . . .
H33 H 0.219096 0.775548 1.118237 0.030 Uiso 1 1 calc R U . . .
C34 C 0.07844(18) 0.68586(16) 1.01929(14) 0.0249(4) Uani 1 1 d . . . . .
H34 H 0.015390 0.715964 1.045148 0.030 Uiso 1 1 calc R U . . .
C35 C 0.05044(17) 0.60626(16) 0.93816(14) 0.0245(4) Uani 1 1 d . . . . .
H35 H -0.032378 0.580423 0.908790 0.029 Uiso 1 1 calc R U . . .
C36 C 0.14352(17) 0.56428(15) 0.89981(13) 0.0211(4) Uani 1 1 d . . . . .
H36 H 0.123937 0.510813 0.843488 0.025 Uiso 1 1 calc R U . . .
C41 C 0.82840(16) 0.81921(15) 0.78766(13) 0.0195(4) Uani 1 1 d . . . . .
C42 C 0.85202(18) 0.85970(16) 0.70574(14) 0.0238(4) Uani 1 1 d . . . . .
H42 H 0.821271 0.812511 0.646984 0.029 Uiso 1 1 calc R U . . .
C43 C 0.91954(18) 0.96752(17) 0.70854(15) 0.0268(4) Uani 1 1 d . . . . .
H43 H 0.935068 0.993684 0.651890 0.032 Uiso 1 1 calc R U . . .
C44 C 0.96450(19) 1.03735(17) 0.79324(15) 0.0296(5) Uani 1 1 d . . . . .
H44 H 1.011920 1.111116 0.795051 0.036 Uiso 1 1 calc R U . . .
C45 C 0.9401(2) 0.99933(18) 0.87559(16) 0.0344(5) Uani 1 1 d . . . . .
H45 H 0.969116 1.047488 0.934142 0.041 Uiso 1 1 calc R U . . .
C46 C 0.8732(2) 0.89050(17) 0.87229(14) 0.0289(4) Uani 1 1 d . . . . .
H46 H 0.857758 0.864492 0.929020 0.035 Uiso 1 1 calc R U . . .
C51 C 0.34679(17) 0.06215(15) 0.82041(14) 0.0211(4) Uani 1 1 d . . . . .
C52 C 0.3370(2) 0.03452(17) 0.90880(15) 0.0279(4) Uani 1 1 d . . . . .
H52 H 0.379865 0.086517 0.962421 0.034 Uiso 1 1 calc R U . . .
C53 C 0.2661(2) -0.06720(18) 0.91967(16) 0.0329(5) Uani 1 1 d . . . . .
H53 H 0.259096 -0.084032 0.980601 0.039 Uiso 1 1 calc R U . . .
C54 C 0.20517(19) -0.14459(17) 0.84257(17) 0.0337(5) Uani 1 1 d . . . . .
H54 H 0.155542 -0.214313 0.850138 0.040 Uiso 1 1 calc R U . . .
C55 C 0.2170(2) -0.11985(18) 0.75426(17) 0.0343(5) Uani 1 1 d . . . . .
H55 H 0.177324 -0.173801 0.700826 0.041 Uiso 1 1 calc R U . . .
C56 C 0.28629(19) -0.01674(16) 0.74290(15) 0.0277(4) Uani 1 1 d . . . . .
H56 H 0.292399 -0.000039 0.681863 0.033 Uiso 1 1 calc R U . . .
O61 O 0.46636(13) 0.43071(12) 0.64573(10) 0.0312(3) Uani 1 1 d . U . . .
C62 C 0.3856(2) 0.48416(19) 0.64146(16) 0.0346(4) Uani 1 1 d . U . . .
H62 H 0.373865 0.527799 0.697884 0.041 Uiso 1 1 calc R U . . .
N63 N 0.31550(17) 0.48498(17) 0.56532(13) 0.0378(4) Uani 1 1 d . . . . .
C64 C 0.3252(3) 0.4194(3) 0.47825(18) 0.0577(8) Uani 1 1 d . . . . .
H64A H 0.392971 0.382642 0.486298 0.087 Uiso 1 1 calc R U . . .
H64B H 0.341880 0.467591 0.431597 0.087 Uiso 1 1 calc R U . . .
H64C H 0.247573 0.362790 0.457068 0.087 Uiso 1 1 calc R U . . .
C65 C 0.2213(3) 0.5477(3) 0.5658(2) 0.0640(9) Uani 1 1 d . . . . .
H65A H 0.222112 0.587704 0.629285 0.096 Uiso 1 1 calc R U . . .
H65B H 0.139985 0.496376 0.544960 0.096 Uiso 1 1 calc R U . . .
H65C H 0.238049 0.601322 0.523358 0.096 Uiso 1 1 calc R U . . .
C101 C 0.4900(3) 0.1791(2) 0.51178(19) 0.0531(7) Uani 1 1 d . . . . .
H10A H 0.559467 0.150193 0.535690 0.064 Uiso 1 1 calc R U . . .
H10B H 0.488681 0.247608 0.555582 0.064 Uiso 1 1 calc R U . . .
N1 N 0.59773(13) 0.27980(12) 0.74698(10) 0.0178(3) Uani 1 1 d . . . . .
N2 N 0.74473(13) 0.50255(13) 0.74574(11) 0.0185(3) Uani 1 1 d . . . . .
N3 N 0.56351(14) 0.59761(12) 0.83742(11) 0.0184(3) Uani 1 1 d . . . . .
N4 N 0.42256(14) 0.37621(12) 0.84620(11) 0.0183(3) Uani 1 1 d . . . . .
Cl1 Cl 0.35035(6) 0.07889(7) 0.50755(5) 0.05397(18) Uani 1 1 d . . . . .
Cl2 Cl 0.51353(9) 0.21186(6) 0.40038(6) 0.0676(2) Uani 1 1 d . . . . .

loop_
_atom_site_aniso_label
_atom_site_aniso_U_11
_atom_site_aniso_U_22
_atom_site_aniso_U_33
_atom_site_aniso_U_23
_atom_site_aniso_U_13
_atom_site_aniso_U_12
Zn1 0.01550(11) 0.01494(11) 0.01940(12) 0.00280(8) 0.00501(8) 0.00211(8)
C1 0.0189(9) 0.0199(9) 0.0183(9) 0.0022(7) 0.0031(7) 0.0048(7)
C2 0.0179(9) 0.0232(9) 0.0188(9) 0.0033(7) 0.0052(7) 0.0068(7)
C3 0.0188(9) 0.0217(9) 0.0192(9) 0.0048(7) 0.0046(7) 0.0044(7)
C4 0.0183(9) 0.0265(10) 0.0277(10) 0.0071(8) 0.0078(8) 0.0044(8)
C5 0.0180(9) 0.0219(10) 0.0284(10) 0.0068(8) 0.0054(8) 0.0012(7)
C6 0.0172(9) 0.0196(9) 0.0177(9) 0.0028(7) 0.0022(7) 0.0013(7)
C7 0.0193(9) 0.0168(9) 0.0170(9) 0.0039(7) 0.0022(7) 0.0000(7)
C8 0.0192(9) 0.0162(9) 0.0176(9) 0.0016(7) 0.0023(7) 0.0005(7)
C9 0.0233(10) 0.0165(9) 0.0256(10) 0.0029(7) 0.0063(8) 0.0026(7)
C10 0.0241(10) 0.0173(9) 0.0270(10) 0.0023(8) 0.0069(8) 0.0050(8)
C11 0.0170(9) 0.0179(9) 0.0177(9) 0.0010(7) 0.0029(7) 0.0029(7)
C12 0.0161(8) 0.0189(9) 0.0196(9) 0.0020(7) 0.0035(7) 0.0032(7)
C13 0.0144(8) 0.0201(9) 0.0206(9) 0.0043(7) 0.0035(7) 0.0029(7)
C14 0.0186(9) 0.0213(10) 0.0307(10) 0.0070(8) 0.0107(8) 0.0043(7)
C15 0.0191(9) 0.0206(9) 0.0303(10) 0.0086(8) 0.0095(8) 0.0027(7)
C16 0.0157(8) 0.0185(9) 0.0216(9) 0.0041(7) 0.0026(7) 0.0024(7)
C17 0.0182(9) 0.0150(9) 0.0223(9) 0.0038(7) 0.0024(7) 0.0014(7)
C18 0.0194(9) 0.0159(9) 0.0202(9) 0.0014(7) 0.0021(7) 0.0022(7)
C19 0.0238(10) 0.0164(9) 0.0287(10) 0.0015(8) 0.0051(8) 0.0042(7)
C20 0.0216(9) 0.0193(9) 0.0269(10) 0.0006(8) 0.0060(8) 0.0060(7)
C21 0.0220(9) 0.0210(10) 0.0276(10) 0.0083(8) 0.0109(8) 0.0067(8)
C22 0.0323(11) 0.0400(13) 0.0259(11) 0.0054(9) 0.0081(9) 0.0160(10)
C23 0.0499(15) 0.0527(16) 0.0298(12) 0.0064(11) 0.0184(11) 0.0271(12)
C24 0.0411(14) 0.0502(15) 0.0459(14) 0.0198(12) 0.0274(11) 0.0285(12)
C25 0.0221(10) 0.0400(13) 0.0557(15) 0.0230(11) 0.0127(10) 0.0130(9)
C26 0.0226(10) 0.0242(10) 0.0338(11) 0.0087(9) 0.0056(8) 0.0058(8)
C31 0.0184(9) 0.0174(9) 0.0218(9) 0.0058(7) 0.0060(7) 0.0046(7)
C32 0.0200(9) 0.0231(10) 0.0204(9) 0.0045(7) 0.0014(7) 0.0039(7)
C33 0.0289(10) 0.0246(10) 0.0216(10) 0.0037(8) 0.0085(8) 0.0074(8)
C34 0.0230(10) 0.0259(10) 0.0317(11) 0.0106(8) 0.0140(8) 0.0108(8)
C35 0.0150(9) 0.0264(10) 0.0328(11) 0.0102(8) 0.0041(8) 0.0030(8)
C36 0.0202(9) 0.0184(9) 0.0239(10) 0.0033(7) 0.0037(7) 0.0031(7)
C41 0.0151(8) 0.0172(9) 0.0259(10) 0.0043(7) 0.0045(7) 0.0022(7)
C42 0.0258(10) 0.0225(10) 0.0235(10) 0.0043(8) 0.0067(8) 0.0050(8)
C43 0.0277(10) 0.0246(10) 0.0323(11) 0.0126(9) 0.0101(9) 0.0076(8)
C44 0.0272(11) 0.0182(10) 0.0416(12) 0.0096(9) 0.0024(9) -0.0005(8)
C45 0.0396(13) 0.0230(11) 0.0321(12) 0.0028(9) -0.0041(9) -0.0049(9)
C46 0.0363(12) 0.0224(10) 0.0236(10) 0.0064(8) 0.0009(8) -0.0023(9)
C51 0.0181(9) 0.0163(9) 0.0301(10) 0.0055(8) 0.0073(7) 0.0042(7)
C52 0.0358(11) 0.0212(10) 0.0286(11) 0.0049(8) 0.0087(9) 0.0088(9)
C53 0.0396(12) 0.0287(11) 0.0392(12) 0.0177(10) 0.0181(10) 0.0141(10)
C54 0.0267(11) 0.0201(10) 0.0568(15) 0.0152(10) 0.0110(10) 0.0028(8)
C55 0.0288(11) 0.0230(11) 0.0452(13) 0.0041(10) 0.0002(10) -0.0028(9)
C56 0.0275(10) 0.0219(10) 0.0314(11) 0.0058(8) 0.0026(8) 0.0008(8)
O61 0.0322(7) 0.0341(7) 0.0268(7) 0.0052(6) -0.0007(6) 0.0086(6)
C62 0.0338(9) 0.0397(9) 0.0276(8) 0.0052(7) -0.0012(7) 0.0062(7)
N63 0.0331(10) 0.0472(12) 0.0333(10) 0.0095(9) 0.0008(8) 0.0100(9)
C64 0.0596(18) 0.079(2) 0.0339(14) 0.0031(14) -0.0037(13) 0.0233(16)
C65 0.0461(17) 0.099(3) 0.0558(18) 0.0126(17) -0.0002(14) 0.0393(17)
C101 0.0533(17) 0.0556(18) 0.0460(16) -0.0003(13) -0.0103(13) 0.0163(14)
N1 0.0166(7) 0.0163(7) 0.0200(8) 0.0025(6) 0.0052(6) 0.0025(6)
N2 0.0169(7) 0.0177(8) 0.0207(8) 0.0027(6) 0.0055(6) 0.0035(6)
N3 0.0173(7) 0.0165(8) 0.0205(8) 0.0033(6) 0.0048(6) 0.0015(6)
N4 0.0170(7) 0.0160(8) 0.0220(8) 0.0032(6) 0.0052(6) 0.0036(6)
Cl1 0.0431(4) 0.0781(5) 0.0433(4) 0.0092(3) 0.0078(3) 0.0203(3)
Cl2 0.0894(6) 0.0502(4) 0.0589(5) 0.0017(3) 0.0246(4) 0.0082(4)

loop_
_atom_type_symbol
_atom_type_description
_atom_type_scat_dispersion_real
_atom_type_scat_dispersion_imag
_atom_type_scat_source
C C 0.0033 0.0016 'International Tables Vol C Tables 4.2.6.8 and 6.1.1.4'
H H 0.0000 0.0000 'International Tables Vol C Tables 4.2.6.8 and 6.1.1.4'
N N 0.0061 0.0033 'International Tables Vol C Tables 4.2.6.8 and 6.1.1.4'
O O 0.0106 0.0060 'International Tables Vol C Tables 4.2.6.8 and 6.1.1.4'
Zn Zn 0.2839 1.4301 'International Tables Vol C Tables 4.2.6.8 and 6.1.1.4'
Cl Cl 0.1484 0.1585 'International Tables Vol C Tables 4.2.6.8 and 6.1.1.4'

loop_
_geom_angle_atom_site_label_1
_geom_angle_atom_site_label_2
_geom_angle_atom_site_label_3
_geom_angle
_geom_angle_site_symmetry_1
_geom_angle_site_symmetry_3
_geom_angle_publ_flag
N1 Zn1 N2 89.81(6) . . ?
N1 Zn1 N4 89.48(6) . . ?
N2 Zn1 N4 164.75(6) . . ?
N1 Zn1 N3 168.17(6) . . ?
N2 Zn1 N3 88.93(6) . . ?
N4 Zn1 N3 88.65(6) . . ?
N1 Zn1 O61 95.17(6) . . ?
N2 Zn1 O61 98.52(6) . . ?
N4 Zn1 O61 96.72(6) . . ?
N3 Zn1 O61 96.66(6) . . ?
N1 C1 C2 125.60(16) . . ?
N1 C1 C20 109.44(15) . . ?
C2 C1 C20 124.83(17) . . ?
C1 C2 C3 125.42(17) . . ?
C1 C2 C21 117.03(16) . . ?
C3 C2 C21 117.53(16) . . ?
N2 C3 C2 125.92(16) . . ?
N2 C3 C4 109.42(16) . . ?
C2 C3 C4 124.66(17) . . ?
C5 C4 C3 107.12(17) . . ?
C5 C4 H4 126.4 . . ?
C3 C4 H4 126.4 . . ?
C4 C5 C6 107.07(17) . . ?
C4 C5 H5 126.5 . . ?
C6 C5 H5 126.5 . . ?
N2 C6 C7 125.53(16) . . ?
N2 C6 C5 109.71(15) . . ?
C7 C6 C5 124.75(17) . . ?
C8 C7 C6 125.03(17) . . ?
C8 C7 C41 116.71(16) . . ?
C6 C7 C41 118.25(15) . . ?
N3 C8 C7 126.03(16) . . ?
N3 C8 C9 109.47(15) . . ?
C7 C8 C9 124.49(16) . . ?
C10 C9 C8 107.23(16) . . ?
C10 C9 H9 126.4 . . ?
C8 C9 H9 126.4 . . ?
C9 C10 C11 107.03(16) . . ?
C9 C10 H10 126.5 . . ?
C11 C10 H10 126.5 . . ?
N3 C11 C12 125.24(16) . . ?
N3 C11 C10 109.59(15) . . ?
C12 C11 C10 125.17(16) . . ?
C11 C12 C13 124.99(16) . . ?
C11 C12 C31 118.02(16) . . ?
C13 C12 C31 116.99(15) . . ?
N4 C13 C12 125.90(16) . . ?
N4 C13 C14 109.63(16) . . ?
C12 C13 C14 124.46(16) . . ?
C15 C14 C13 107.15(16) . . ?
C15 C14 H14 126.4 . . ?
C13 C14 H14 126.4 . . ?
C14 C15 C16 107.02(16) . . ?
C14 C15 H15 126.5 . . ?
C16 C15 H15 126.5 . . ?
N4 C16 C17 125.58(16) . . ?
N4 C16 C15 109.54(15) . . ?
C17 C16 C15 124.88(17) . . ?
C18 C17 C16 125.41(17) . . ?
C18 C17 C51 117.95(16) . . ?
C16 C17 C51 116.60(15) . . ?
N1 C18 C17 125.74(16) . . ?
N1 C18 C19 109.36(15) . . ?
C17 C18 C19 124.74(17) . . ?
C20 C19 C18 107.08(17) . . ?
C20 C19 H19 126.5 . . ?
C18 C19 H19 126.5 . . ?
C19 C20 C1 107.29(16) . . ?
C19 C20 H20 126.4 . . ?
C1 C20 H20 126.4 . . ?
C22 C21 C26 118.78(18) . . ?
C22 C21 C2 120.93(18) . . ?
C26 C21 C2 120.30(18) . . ?
C21 C22 C23 120.8(2) . . ?
C21 C22 H22 119.6 . . ?
C23 C22 H22 119.6 . . ?
C24 C23 C22 119.8(2) . . ?
C24 C23 H23 120.1 . . ?
C22 C23 H23 120.1 . . ?
C25 C24 C23 120.3(2) . . ?
C25 C24 H24 119.8 . . ?
C23 C24 H24 119.8 . . ?
C24 C25 C26 120.0(2) . . ?
C24 C25 H25 120.0 . . ?
C26 C25 H25 120.0 . . ?
C21 C26 C25 120.3(2) . . ?
C21 C26 H26 119.8 . . ?
C25 C26 H26 119.8 . . ?
C36 C31 C32 118.55(17) . . ?
C36 C31 C12 120.69(17) . . ?
C32 C31 C12 120.76(17) . . ?
C33 C32 C31 120.60(18) . . ?
C33 C32 H32 119.7 . . ?
C31 C32 H32 119.7 . . ?
C32 C33 C34 120.48(19) . . ?
C32 C33 H33 119.8 . . ?
C34 C33 H33 119.8 . . ?
C35 C34 C33 119.40(17) . . ?
C35 C34 H34 120.3 . . ?
C33 C34 H34 120.3 . . ?
C34 C35 C36 119.94(18) . . ?
C34 C35 H35 120.0 . . ?
C36 C35 H35 120.0 . . ?
C35 C36 C31 121.02(18) . . ?
C35 C36 H36 119.5 . . ?
C31 C36 H36 119.5 . . ?
C46 C41 C42 118.15(18) . . ?
C46 C41 C7 119.81(17) . . ?
C42 C41 C7 122.01(17) . . ?
C43 C42 C41 120.99(19) . . ?
C43 C42 H42 119.5 . . ?
C41 C42 H42 119.5 . . ?
C44 C43 C42 120.29(18) . . ?
C44 C43 H43 119.9 . . ?
C42 C43 H43 119.9 . . ?
C43 C44 C45 119.63(19) . . ?
C43 C44 H44 120.2 . . ?
C45 C44 H44 120.2 . . ?
C44 C45 C46 119.8(2) . . ?
C44 C45 H45 120.1 . . ?
C46 C45 H45 120.1 . . ?
C41 C46 C45 121.15(19) . . ?
C41 C46 H46 119.4 . . ?
C45 C46 H46 119.4 . . ?
C56 C51 C52 118.36(18) . . ?
C56 C51 C17 120.92(17) . . ?
C52 C51 C17 120.69(18) . . ?
C53 C52 C51 121.0(2) . . ?
C53 C52 H52 119.5 . . ?
C51 C52 H52 119.5 . . ?
C54 C53 C52 120.3(2) . . ?
C54 C53 H53 119.8 . . ?
C52 C53 H53 119.8 . . ?
C53 C54 C55 119.41(19) . . ?
C53 C54 H54 120.3 . . ?
C55 C54 H54 120.3 . . ?
C54 C55 C56 120.5(2) . . ?
C54 C55 H55 119.7 . . ?
C56 C55 H55 119.7 . . ?
C55 C56 C51 120.3(2) . . ?
C55 C56 H56 119.8 . . ?
C51 C56 H56 119.8 . . ?
C62 O61 Zn1 119.73(14) . . ?
O61 C62 N63 125.1(2) . . ?
O61 C62 H62 117.4 . . ?
N63 C62 H62 117.4 . . ?
C62 N63 C64 120.8(2) . . ?
C62 N63 C65 122.2(2) . . ?
C64 N63 C65 116.9(2) . . ?
N63 C64 H64A 109.5 . . ?
N63 C64 H64B 109.5 . . ?
H64A C64 H64B 109.5 . . ?
N63 C64 H64C 109.5 . . ?
H64A C64 H64C 109.5 . . ?
H64B C64 H64C 109.5 . . ?
N63 C65 H65A 109.5 . . ?
N63 C65 H65B 109.5 . . ?
H65A C65 H65B 109.5 . . ?
N63 C65 H65C 109.5 . . ?
H65A C65 H65C 109.5 . . ?
H65B C65 H65C 109.5 . . ?
Cl1 C101 Cl2 111.35(15) . . ?
Cl1 C101 H10A 109.4 . . ?
Cl2 C101 H10A 109.4 . . ?
Cl1 C101 H10B 109.4 . . ?
Cl2 C101 H10B 109.4 . . ?
H10A C101 H10B 108.0 . . ?
C18 N1 C1 106.82(14) . . ?
C18 N1 Zn1 126.70(12) . . ?
C1 N1 Zn1 126.46(12) . . ?
C6 N2 C3 106.67(14) . . ?
C6 N2 Zn1 126.93(12) . . ?
C3 N2 Zn1 126.08(12) . . ?
C8 N3 C11 106.64(14) . . ?
C8 N3 Zn1 125.31(12) . . ?
C11 N3 Zn1 125.76(12) . . ?
C16 N4 C13 106.64(14) . . ?
C16 N4 Zn1 126.71(12) . . ?
C13 N4 Zn1 126.56(12) . . ?

loop_
_geom_bond_atom_site_label_1
_geom_bond_atom_site_label_2
_geom_bond_distance
_geom_bond_site_symmetry_2
_geom_bond_publ_flag
Zn1 N1 2.0543(15) . ?
Zn1 N2 2.0560(15) . ?
Zn1 N4 2.0614(15) . ?
Zn1 N3 2.0726(15) . ?
Zn1 O61 2.1609(14) . ?
C1 N1 1.375(2) . ?
C1 C2 1.403(3) . ?
C1 C20 1.443(3) . ?
C2 C3 1.405(3) . ?
C2 C21 1.502(2) . ?
C3 N2 1.373(2) . ?
C3 C4 1.443(2) . ?
C4 C5 1.354(3) . ?
C4 H4 0.9500 . ?
C5 C6 1.439(2) . ?
C5 H5 0.9500 . ?
C6 N2 1.371(2) . ?
C6 C7 1.408(3) . ?
C7 C8 1.400(2) . ?
C7 C41 1.499(2) . ?
C8 N3 1.371(2) . ?
C8 C9 1.444(3) . ?
C9 C10 1.350(3) . ?
C9 H9 0.9500 . ?
C10 C11 1.443(3) . ?
C10 H10 0.9500 . ?
C11 N3 1.372(2) . ?
C11 C12 1.406(2) . ?
C12 C13 1.406(3) . ?
C12 C31 1.498(2) . ?
C13 N4 1.372(2) . ?
C13 C14 1.440(2) . ?
C14 C15 1.352(3) . ?
C14 H14 0.9500 . ?
C15 C16 1.444(2) . ?
C15 H15 0.9500 . ?
C16 N4 1.371(2) . ?
C16 C17 1.408(3) . ?
C17 C18 1.401(2) . ?
C17 C51 1.497(2) . ?
C18 N1 1.374(2) . ?
C18 C19 1.448(3) . ?
C19 C20 1.353(3) . ?
C19 H19 0.9500 . ?
C20 H20 0.9500 . ?
C21 C22 1.386(3) . ?
C21 C26 1.390(3) . ?
C22 C23 1.391(3) . ?
C22 H22 0.9500 . ?
C23 C24 1.376(4) . ?
C23 H23 0.9500 . ?
C24 C25 1.375(4) . ?
C24 H24 0.9500 . ?
C25 C26 1.395(3) . ?
C25 H25 0.9500 . ?
C26 H26 0.9500 . ?
C31 C36 1.390(3) . ?
C31 C32 1.391(3) . ?
C32 C33 1.384(3) . ?
C32 H32 0.9500 . ?
C33 C34 1.388(3) . ?
C33 H33 0.9500 . ?
C34 C35 1.385(3) . ?
C34 H34 0.9500 . ?
C35 C36 1.388(3) . ?
C35 H35 0.9500 . ?
C36 H36 0.9500 . ?
C41 C46 1.386(3) . ?
C41 C42 1.391(3) . ?
C42 C43 1.382(3) . ?
C42 H42 0.9500 . ?
C43 C44 1.380(3) . ?
C43 H43 0.9500 . ?
C44 C45 1.384(3) . ?
C44 H44 0.9500 . ?
C45 C46 1.389(3) . ?
C45 H45 0.9500 . ?
C46 H46 0.9500 . ?
C51 C56 1.390(3) . ?
C51 C52 1.392(3) . ?
C52 C53 1.379(3) . ?
C52 H52 0.9500 . ?
C53 C54 1.379(3) . ?
C53 H53 0.9500 . ?
C54 C55 1.381(3) . ?
C54 H54 0.9500 . ?
C55 C56 1.389(3) . ?
C55 H55 0.9500 . ?
C56 H56 0.9500 . ?
O61 C62 1.244(3) . ?
C62 N63 1.308(3) . ?
C62 H62 0.9500 . ?
N63 C64 1.427(3) . ?
N63 C65 1.451(3) . ?
C64 H64A 0.9800 . ?
C64 H64B 0.9800 . ?
C64 H64C 0.9800 . ?
C65 H65A 0.9800 . ?
C65 H65B 0.9800 . ?
C65 H65C 0.9800 . ?
C101 Cl1 1.757(3) . ?
C101 Cl2 1.763(3) . ?
C101 H10A 0.9900 . ?
C101 H10B 0.9900 . ?

loop_
_geom_torsion_atom_site_label_1
_geom_torsion_atom_site_label_2
_geom_torsion_atom_site_label_3
_geom_torsion_atom_site_label_4
_geom_torsion
_geom_torsion_site_symmetry_1
_geom_torsion_site_symmetry_2
_geom_torsion_site_symmetry_3
_geom_torsion_site_symmetry_4
_geom_torsion_publ_flag
N1 C1 C2 C3 3.0(3) . . . . ?
C20 C1 C2 C3 -172.48(18) . . . . ?
N1 C1 C2 C21 -178.45(17) . . . . ?
C20 C1 C2 C21 6.1(3) . . . . ?
C1 C2 C3 N2 -1.3(3) . . . . ?
C21 C2 C3 N2 -179.92(17) . . . . ?
C1 C2 C3 C4 178.47(18) . . . . ?
C21 C2 C3 C4 -0.1(3) . . . . ?
N2 C3 C4 C5 0.6(2) . . . . ?
C2 C3 C4 C5 -179.26(18) . . . . ?
C3 C4 C5 C6 -1.0(2) . . . . ?
C4 C5 C6 N2 1.1(2) . . . . ?
C4 C5 C6 C7 -177.84(18) . . . . ?
N2 C6 C7 C8 0.8(3) . . . . ?
C5 C6 C7 C8 179.57(18) . . . . ?
N2 C6 C7 C41 179.53(17) . . . . ?
C5 C6 C7 C41 -1.7(3) . . . . ?
C6 C7 C8 N3 6.0(3) . . . . ?
C41 C7 C8 N3 -172.66(17) . . . . ?
C6 C7 C8 C9 -172.79(18) . . . . ?
C41 C7 C8 C9 8.5(3) . . . . ?
N3 C8 C9 C10 0.8(2) . . . . ?
C7 C8 C9 C10 179.77(18) . . . . ?
C8 C9 C10 C11 0.4(2) . . . . ?
C9 C10 C11 N3 -1.4(2) . . . . ?
C9 C10 C11 C12 179.30(18) . . . . ?
N3 C11 C12 C13 -2.0(3) . . . . ?
C10 C11 C12 C13 177.23(18) . . . . ?
N3 C11 C12 C31 178.81(16) . . . . ?
C10 C11 C12 C31 -2.0(3) . . . . ?
C11 C12 C13 N4 -7.3(3) . . . . ?
C31 C12 C13 N4 171.94(17) . . . . ?
C11 C12 C13 C14 174.04(18) . . . . ?
C31 C12 C13 C14 -6.7(3) . . . . ?
N4 C13 C14 C15 -1.5(2) . . . . ?
C12 C13 C14 C15 177.37(18) . . . . ?
C13 C14 C15 C16 0.8(2) . . . . ?
C14 C15 C16 N4 0.1(2) . . . . ?
C14 C15 C16 C17 -179.30(18) . . . . ?
N4 C16 C17 C18 3.5(3) . . . . ?
C15 C16 C17 C18 -177.11(18) . . . . ?
N4 C16 C17 C51 -178.74(17) . . . . ?
C15 C16 C17 C51 0.6(3) . . . . ?
C16 C17 C18 N1 -2.5(3) . . . . ?
C51 C17 C18 N1 179.83(17) . . . . ?
C16 C17 C18 C19 172.45(18) . . . . ?
C51 C17 C18 C19 -5.3(3) . . . . ?
N1 C18 C19 C20 0.3(2) . . . . ?
C17 C18 C19 C20 -175.32(18) . . . . ?
C18 C19 C20 C1 0.2(2) . . . . ?
N1 C1 C20 C19 -0.6(2) . . . . ?
C2 C1 C20 C19 175.46(18) . . . . ?
C1 C2 C21 C22 69.1(2) . . . . ?
C3 C2 C21 C22 -112.2(2) . . . . ?
C1 C2 C21 C26 -110.6(2) . . . . ?
C3 C2 C21 C26 68.1(2) . . . . ?
C26 C21 C22 C23 -0.2(3) . . . . ?
C2 C21 C22 C23 -179.9(2) . . . . ?
C21 C22 C23 C24 -0.3(4) . . . . ?
C22 C23 C24 C25 0.5(4) . . . . ?
C23 C24 C25 C26 -0.2(3) . . . . ?
C22 C21 C26 C25 0.5(3) . . . . ?
C2 C21 C26 C25 -179.80(18) . . . . ?
C24 C25 C26 C21 -0.3(3) . . . . ?
C11 C12 C31 C36 119.7(2) . . . . ?
C13 C12 C31 C36 -59.6(2) . . . . ?
C11 C12 C31 C32 -60.9(2) . . . . ?
C13 C12 C31 C32 119.77(19) . . . . ?
C36 C31 C32 C33 -0.8(3) . . . . ?
C12 C31 C32 C33 179.80(17) . . . . ?
C31 C32 C33 C34 0.8(3) . . . . ?
C32 C33 C34 C35 0.3(3) . . . . ?
C33 C34 C35 C36 -1.3(3) . . . . ?
C34 C35 C36 C31 1.2(3) . . . . ?
C32 C31 C36 C35 -0.2(3) . . . . ?
C12 C31 C36 C35 179.18(17) . . . . ?
C8 C7 C41 C46 63.3(2) . . . . ?
C6 C7 C41 C46 -115.5(2) . . . . ?
C8 C7 C41 C42 -114.4(2) . . . . ?
C6 C7 C41 C42 66.8(2) . . . . ?
C46 C41 C42 C43 0.8(3) . . . . ?
C7 C41 C42 C43 178.59(17) . . . . ?
C41 C42 C43 C44 -0.3(3) . . . . ?
C42 C43 C44 C45 -0.9(3) . . . . ?
C43 C44 C45 C46 1.5(3) . . . . ?
C42 C41 C46 C45 -0.2(3) . . . . ?
C7 C41 C46 C45 -178.04(19) . . . . ?
C44 C45 C46 C41 -0.9(3) . . . . ?
C18 C17 C51 C56 -65.9(2) . . . . ?
C16 C17 C51 C56 116.2(2) . . . . ?
C18 C17 C51 C52 116.3(2) . . . . ?
C16 C17 C51 C52 -61.6(2) . . . . ?
C56 C51 C52 C53 -2.0(3) . . . . ?
C17 C51 C52 C53 175.88(18) . . . . ?
C51 C52 C53 C54 1.3(3) . . . . ?
C52 C53 C54 C55 0.7(3) . . . . ?
C53 C54 C55 C56 -2.0(3) . . . . ?
C54 C55 C56 C51 1.3(3) . . . . ?
C52 C51 C56 C55 0.7(3) . . . . ?
C17 C51 C56 C55 -177.15(18) . . . . ?
Zn1 O61 C62 N63 -179.00(18) . . . . ?
O61 C62 N63 C64 1.6(4) . . . . ?
O61 C62 N63 C65 178.8(2) . . . . ?
C17 C18 N1 C1 174.89(17) . . . . ?
C19 C18 N1 C1 -0.7(2) . . . . ?
C17 C18 N1 Zn1 -3.6(3) . . . . ?
C19 C18 N1 Zn1 -179.21(12) . . . . ?
C2 C1 N1 C18 -175.24(18) . . . . ?
C20 C1 N1 C18 0.8(2) . . . . ?
C2 C1 N1 Zn1 3.3(3) . . . . ?
C20 C1 N1 Zn1 179.33(12) . . . . ?
C7 C6 N2 C3 178.21(17) . . . . ?
C5 C6 N2 C3 -0.7(2) . . . . ?
C7 C6 N2 Zn1 4.5(3) . . . . ?
C5 C6 N2 Zn1 -174.42(12) . . . . ?
C2 C3 N2 C6 179.92(17) . . . . ?
C4 C3 N2 C6 0.1(2) . . . . ?
C2 C3 N2 Zn1 -6.3(3) . . . . ?
C4 C3 N2 Zn1 173.88(12) . . . . ?
C7 C8 N3 C11 179.40(17) . . . . ?
C9 C8 N3 C11 -1.6(2) . . . . ?
C7 C8 N3 Zn1 -17.0(3) . . . . ?
C9 C8 N3 Zn1 161.96(12) . . . . ?
C12 C11 N3 C8 -178.84(17) . . . . ?
C10 C11 N3 C8 1.9(2) . . . . ?
C12 C11 N3 Zn1 17.7(3) . . . . ?
C10 C11 N3 Zn1 -161.63(12) . . . . ?
C17 C16 N4 C13 178.38(18) . . . . ?
C15 C16 N4 C13 -1.1(2) . . . . ?
C17 C16 N4 Zn1 1.6(3) . . . . ?
C15 C16 N4 Zn1 -177.80(12) . . . . ?
C12 C13 N4 C16 -177.28(18) . . . . ?
C14 C13 N4 C16 1.5(2) . . . . ?
C12 C13 N4 Zn1 -0.5(3) . . . . ?
C14 C13 N4 Zn1 178.30(12) . . . . ?
